data_4067952
loop_
_publ_author_name
'Yonke, Brendan L.'
'Keane, Andrew J.'
'Zavalij, Peter Y.'
'Sita, Lawrence R.'

_publ_section_title
;
 Mononuclear Tantalum(IV, d1) Imido Complexes Supported by the
 Monocyclopentadienyl, Amidinate and Guanidinate Ligand Sets As Models to
 Explore Dinitrogen Fixation by &#x201C;End-On-Bridged&#x201D; Dinuclear
 {[Ta(IV, d1)]}2(\m-\h1:\h1-N2) Complexes
;
_journal_issue 1
_journal_name_full Organometallics
_journal_page_first 345
_journal_paper_doi 10.1021/om200961r
_journal_volume 31
_journal_year 2012
_chemical_formula_moiety 'C22 H42 Cl N3 Ta'
_chemical_formula_sum 'C22 H42 Cl N3 Ta'
_chemical_formula_weight 564.99
_space_group_IT_number 14
_symmetry_cell_setting monoclinic
_symmetry_space_group_name_Hall '-P 2ybc'
_symmetry_space_group_name_H-M 'P 1 21/c 1'
_atom_sites_solution_hydrogens geom
_atom_sites_solution_primary direct
_atom_sites_solution_secondary difmap
_audit_creation_method 'SHELXL-97 & ZCIF'
_cell_angle_alpha 90.00
_cell_angle_beta 96.2647(8)
_cell_angle_gamma 90.00
_cell_formula_units_Z 4
_cell_length_a 8.7470(4)
_cell_length_b 18.1399(9)
_cell_length_c 15.7496(8)
_cell_measurement_reflns_used 28655
_cell_measurement_temperature 200(2)
_cell_measurement_theta_max 32.0
_cell_measurement_theta_min 2.2
_cell_volume 2484.1(2)
_computing_cell_refinement Apex2
_computing_data_collection 'Apex2 (Bruker, 2005)'
_computing_data_reduction Apex2
_computing_molecular_graphics 'XSHEL (Bruker, 2004)'
_computing_publication_material SHELXL-97
_computing_structure_refinement 'SHELXL-97 (Sheldrick, 1997)'
_computing_structure_solution 'SHELXS-97 (Sheldrick, 1990)'
_diffrn_ambient_temperature 200(2)
_diffrn_detector 'CCD area detector'
_diffrn_detector_area_resol_mean 11.198
_diffrn_detector_type 'Bruker Smart Apex II'
_diffrn_measured_fraction_theta_full 1.000
_diffrn_measured_fraction_theta_max 1.000
_diffrn_measurement_details 610,610,610,1200
_diffrn_measurement_device_type 'three-circle diffractometer'
_diffrn_measurement_method '\w and \f scans'
_diffrn_measurement_specimen_support 'nylon loop'
_diffrn_orient_matrix_type standard
_diffrn_orient_matrix_UB_11 0.0501107
_diffrn_orient_matrix_UB_12 0.0040556
_diffrn_orient_matrix_UB_13 0.0600001
_diffrn_orient_matrix_UB_21 0.0033852
_diffrn_orient_matrix_UB_22 -0.0549785
_diffrn_orient_matrix_UB_23 0.0044457
_diffrn_orient_matrix_UB_31 0.1034674
_diffrn_orient_matrix_UB_32 -0.0001344
_diffrn_orient_matrix_UB_33 -0.0214568
_diffrn_radiation_monochromator graphite
_diffrn_radiation_source 'fine-focus sealed tube'
_diffrn_radiation_type MoK\a
_diffrn_radiation_wavelength 0.71073
_diffrn_reflns_av_R_equivalents 0.0178
_diffrn_reflns_av_sigmaI/netI 0.0112
_diffrn_reflns_limit_h_max 11
_diffrn_reflns_limit_h_min -11
_diffrn_reflns_limit_k_max 23
_diffrn_reflns_limit_k_min -23
_diffrn_reflns_limit_l_max 20
_diffrn_reflns_limit_l_min -20
_diffrn_reflns_number 34554
_diffrn_reflns_theta_full 27.49
_diffrn_reflns_theta_max 27.49
_diffrn_reflns_theta_min 2.25
_diffrn_source_current 30.00
_diffrn_source_voltage 50.00
_diffrn_standards_decay_% 0
_exptl_absorpt_coefficient_mu 4.544
_exptl_absorpt_correction_T_max 0.472
_exptl_absorpt_correction_T_min 0.317
_exptl_absorpt_correction_type multi-scan
_exptl_absorpt_process_details 'SADABS (Sheldrick, 1996)'
_exptl_crystal_colour purple
_exptl_crystal_density_diffrn 1.511
_exptl_crystal_description prism
_exptl_crystal_F_000 1140
_exptl_crystal_id
;
;
_exptl_crystal_size_max 0.30
_exptl_crystal_size_mid 0.225
_exptl_crystal_size_min 0.165
_refine_diff_density_max 1.048
_refine_diff_density_min -0.532
_refine_diff_density_rms 0.060
_refine_ls_extinction_method none
_refine_ls_goodness_of_fit_ref 1.000
_refine_ls_hydrogen_treatment mixed
_refine_ls_matrix_type full
_refine_ls_number_parameters 280
_refine_ls_number_reflns 5715
_refine_ls_number_restraints 0
_refine_ls_restrained_S_all 1.000
_refine_ls_R_factor_all 0.0174
_refine_ls_R_factor_gt 0.0162
_refine_ls_shift/su_max 0.004
_refine_ls_shift/su_mean 0.000
_refine_ls_structure_factor_coef Fsqd
_refine_ls_weighting_details 'w=1/[\s^2^(Fo^2^)+(0.006P)^2^+3.8P], P=(max(Fo^2^,0)+2Fc^2^)/3'
_refine_ls_weighting_scheme calc
_refine_ls_wR_factor_gt 0.0346
_refine_ls_wR_factor_ref 0.0349
_reflns_number_gt 5447
_reflns_number_total 5715
_reflns_threshold_expression >2sigma(I)
_cod_data_source_file om200961r_si_002.cif
_cod_data_source_block cmpd4
_cod_depositor_comments
;
The following automatic conversions were performed:

'_symmetry_cell_setting' value 'Monoclinic' changed to 'monoclinic'
according to /home/saulius/struct/CIF-dictionaries/cif_core.dic
dictionary named 'cif_core.dic' version 2.4.1 from 2010-06-29.

Automatic conversion script
Id: cif_fix_values 1715 2011-07-08 13:25:40Z adriana 
;
_cod_original_sg_symbol_H-M P21/c
_cod_database_code 4067952

loop_
_symmetry_equiv_pos_as_xyz
'x, y, z'
'-x, y+1/2, -z+1/2'
'-x, -y, -z'
'x, -y-1/2, z-1/2'

loop_
_atom_site_label
_atom_site_type_symbol
_atom_site_fract_x
_atom_site_fract_y
_atom_site_fract_z
_atom_site_U_iso_or_equiv
_atom_site_adp_type
_atom_site_occupancy
_atom_site_symmetry_multiplicity
_atom_site_calc_flag
_atom_site_refinement_flags
Ta1 Ta 0.135906(9) 0.694920(4) 0.772431(5) 0.02453(3) Uani 1 1 d .
Cl1 Cl 0.20015(7) 0.73766(4) 0.63286(4) 0.04236(14) Uani 1 1 d .
N1 N 0.2183(2) 0.58752(10) 0.73851(12) 0.0333(4) Uani 1 1 d .
N2 N 0.2161(2) 0.61593(10) 0.87405(11) 0.0295(4) Uani 1 1 d .
C1 C 0.2689(2) 0.56917(11) 0.81921(14) 0.0310(4) Uani 1 1 d .
C2 C 0.3757(3) 0.50542(14) 0.84241(17) 0.0435(6) Uani 1 1 d .
H2A H 0.4788 0.5175 0.8276 0.084(7) Uiso 1 1 calc R
H2B H 0.3374 0.4614 0.8108 0.084(7) Uiso 1 1 calc R
H2C H 0.3805 0.4959 0.9039 0.084(7) Uiso 1 1 calc R
C3 C 0.2628(3) 0.54431(14) 0.66576(16) 0.0456(6) Uani 1 1 d .
H3 H 0.2776 0.4920 0.6850 0.033(6) Uiso 1 1 calc R
C4 C 0.4148(4) 0.57137(18) 0.63799(19) 0.0594(8) Uani 1 1 d .
H4A H 0.4037 0.6228 0.6191 0.072(6) Uiso 1 1 calc R
H4B H 0.4428 0.5408 0.5908 0.072(6) Uiso 1 1 calc R
H4C H 0.4953 0.5680 0.6862 0.072(6) Uiso 1 1 calc R
C5 C 0.1349(4) 0.54550(18) 0.59251(19) 0.0628(8) Uani 1 1 d .
H5A H 0.0393 0.5279 0.6127 0.064(5) Uiso 1 1 calc R
H5B H 0.1625 0.5134 0.5465 0.064(5) Uiso 1 1 calc R
H5C H 0.1204 0.5960 0.5710 0.064(5) Uiso 1 1 calc R
C6 C 0.2757(3) 0.62179(13) 0.96502(14) 0.0361(5) Uani 1 1 d .
H6 H 0.2274 0.6672 0.9863 0.042(7) Uiso 1 1 calc R
C7 C 0.2247(4) 0.55849(16) 1.02001(17) 0.0514(7) Uani 1 1 d .
H7A H 0.1139 0.5505 1.0068 0.071(10) Uiso 1 1 calc R
H7B H 0.2476 0.5711 1.0806 0.094(13) Uiso 1 1 calc R
H7C H 0.2801 0.5134 1.0078 0.071(10) Uiso 1 1 calc R
C8 C 0.4495(3) 0.63429(17) 0.98179(19) 0.0517(7) Uani 1 1 d .
H8A H 0.5035 0.5880 0.9733 0.062(9) Uiso 1 1 calc R
H8B H 0.4755 0.6513 1.0407 0.073(10) Uiso 1 1 calc R
H8C H 0.4808 0.6716 0.9422 0.068(10) Uiso 1 1 calc R
C10 C -0.1250(2) 0.64920(13) 0.77723(15) 0.0343(5) Uani 1 1 d .
C11 C -0.1278(2) 0.69663(14) 0.70560(14) 0.0354(5) Uani 1 1 d .
C12 C -0.0903(2) 0.76939(13) 0.73671(15) 0.0346(5) Uani 1 1 d .
C13 C -0.0695(2) 0.76670(13) 0.82740(15) 0.0338(5) Uani 1 1 d .
C14 C -0.0900(2) 0.69281(14) 0.85196(14) 0.0338(5) Uani 1 1 d .
C15 C -0.1600(3) 0.56801(15) 0.77697(19) 0.0517(7) Uani 1 1 d .
H15A H -0.2567 0.5597 0.8017 0.073(6) Uiso 1 1 calc R
H15B H -0.0764 0.5418 0.8110 0.073(6) Uiso 1 1 calc R
H15C H -0.1697 0.5496 0.7181 0.073(6) Uiso 1 1 calc R
C16 C -0.1816(3) 0.67812(18) 0.61415(16) 0.0509(7) Uani 1 1 d .
H16A H -0.1881 0.6245 0.6075 0.082(7) Uiso 1 1 calc R
H16B H -0.1085 0.6979 0.5771 0.082(7) Uiso 1 1 calc R
H16C H -0.2832 0.6999 0.5983 0.082(7) Uiso 1 1 calc R
C17 C -0.0972(3) 0.83800(15) 0.68272(18) 0.0476(6) Uani 1 1 d .
H17A H -0.2020 0.8446 0.6547 0.070(6) Uiso 1 1 calc R
H17B H -0.0257 0.8333 0.6393 0.070(6) Uiso 1 1 calc R
H17C H -0.0685 0.8808 0.7190 0.070(6) Uiso 1 1 calc R
C18 C -0.0424(3) 0.83054(15) 0.88748(18) 0.0474(6) Uani 1 1 d .
H18A H -0.0004 0.8721 0.8577 0.071(6) Uiso 1 1 calc R
H18B H 0.0308 0.8161 0.9362 0.071(6) Uiso 1 1 calc R
H18C H -0.1398 0.8452 0.9079 0.071(6) Uiso 1 1 calc R
C19 C -0.0983(3) 0.66680(17) 0.94189(16) 0.0456(6) Uani 1 1 d .
H19A H -0.0225 0.6936 0.9807 0.059(5) Uiso 1 1 calc R
H19B H -0.0762 0.6139 0.9455 0.059(5) Uiso 1 1 calc R
H19C H -0.2016 0.6760 0.9581 0.059(5) Uiso 1 1 calc R
N21 N 0.2933(2) 0.76005(11) 0.83007(15) 0.0358(4) Uani 1 1 d .
H21 H 0.315(4) 0.744(2) 0.881(2) 0.086(13) Uiso 1 1 d .
C22 C 0.3973(3) 0.82323(13) 0.82398(18) 0.0410(6) Uani 1 1 d .
C23 C 0.3133(3) 0.88682(15) 0.7764(2) 0.0588(8) Uani 1 1 d .
H23A H 0.2699 0.8701 0.7197 0.081(7) Uiso 1 1 calc R
H23B H 0.3856 0.9273 0.7704 0.081(7) Uiso 1 1 calc R
H23C H 0.2302 0.9040 0.8085 0.081(7) Uiso 1 1 calc R
C24 C 0.5313(3) 0.79887(18) 0.7761(3) 0.0672(10) Uani 1 1 d .
H24A H 0.5877 0.7590 0.8077 0.082(7) Uiso 1 1 calc R
H24B H 0.6006 0.8407 0.7708 0.082(7) Uiso 1 1 calc R
H24C H 0.4918 0.7813 0.7191 0.082(7) Uiso 1 1 calc R
C25 C 0.4588(5) 0.8488(2) 0.9128(2) 0.0823(12) Uani 1 1 d .
H25A H 0.3727 0.8630 0.9443 0.097(8) Uiso 1 1 calc R
H25B H 0.5267 0.8913 0.9085 0.097(8) Uiso 1 1 calc R
H25C H 0.5166 0.8087 0.9431 0.097(8) Uiso 1 1 calc R

loop_
_atom_site_aniso_label
_atom_site_aniso_U_11
_atom_site_aniso_U_22
_atom_site_aniso_U_33
_atom_site_aniso_U_23
_atom_site_aniso_U_13
_atom_site_aniso_U_12
Ta1 0.02393(4) 0.02509(4) 0.02459(4) 0.00377(3) 0.00276(3) 0.00259(3)
Cl1 0.0432(3) 0.0501(3) 0.0358(3) 0.0165(3) 0.0137(2) 0.0101(3)
N1 0.0395(10) 0.0287(9) 0.0315(9) -0.0004(8) 0.0028(8) 0.0027(8)
N2 0.0304(9) 0.0296(9) 0.0281(9) 0.0044(7) 0.0015(7) 0.0017(7)
C1 0.0315(10) 0.0241(10) 0.0372(12) 0.0046(9) 0.0028(9) -0.0003(8)
C2 0.0510(15) 0.0335(12) 0.0447(14) 0.0039(11) -0.0002(11) 0.0133(11)
C3 0.0641(17) 0.0367(13) 0.0356(13) -0.0052(10) 0.0038(12) 0.0121(12)
C4 0.0647(19) 0.069(2) 0.0470(16) 0.0024(14) 0.0184(14) 0.0257(16)
C5 0.086(2) 0.0575(19) 0.0426(16) -0.0141(14) -0.0053(15) 0.0035(17)
C6 0.0407(12) 0.0365(12) 0.0298(11) 0.0040(9) -0.0022(9) 0.0054(10)
C7 0.0624(18) 0.0561(17) 0.0362(14) 0.0169(12) 0.0072(12) 0.0098(14)
C8 0.0451(15) 0.0521(16) 0.0533(17) 0.0044(13) -0.0151(12) 0.0038(12)
C10 0.0239(10) 0.0435(13) 0.0350(12) 0.0038(10) 0.0013(8) -0.0053(9)
C11 0.0250(10) 0.0492(14) 0.0312(11) 0.0031(10) 0.0000(8) 0.0004(10)
C12 0.0251(10) 0.0411(13) 0.0383(12) 0.0086(10) 0.0062(9) 0.0097(9)
C13 0.0249(10) 0.0411(12) 0.0363(12) -0.0001(10) 0.0070(9) 0.0064(9)
C14 0.0224(9) 0.0461(13) 0.0336(11) 0.0052(10) 0.0057(8) 0.0012(9)
C15 0.0471(15) 0.0498(16) 0.0576(17) 0.0040(13) 0.0033(13) -0.0188(12)
C16 0.0444(14) 0.071(2) 0.0345(13) 0.0009(13) -0.0074(11) -0.0029(13)
C17 0.0454(14) 0.0472(15) 0.0512(16) 0.0163(12) 0.0099(12) 0.0177(12)
C18 0.0452(14) 0.0481(15) 0.0508(16) -0.0099(12) 0.0132(12) 0.0051(12)
C19 0.0355(12) 0.0676(18) 0.0353(13) 0.0103(12) 0.0107(10) 0.0002(12)
N21 0.0290(9) 0.0281(10) 0.0506(13) 0.0021(9) 0.0058(9) -0.0024(7)
C22 0.0343(12) 0.0313(12) 0.0567(16) 0.0054(11) 0.0021(11) -0.0069(9)
C23 0.0537(17) 0.0360(14) 0.087(2) 0.0196(15) 0.0088(16) -0.0004(12)
C24 0.0361(14) 0.0587(19) 0.110(3) 0.0151(18) 0.0241(16) -0.0036(13)
C25 0.102(3) 0.061(2) 0.077(2) -0.0059(19) -0.021(2) -0.024(2)

loop_
_atom_type_symbol
_atom_type_description
_atom_type_scat_dispersion_real
_atom_type_scat_dispersion_imag
_atom_type_scat_source
C C 0.0033 0.0016 'International Tables Vol C Tables 4.2.6.8 and 6.1.1.4'
H H 0.0000 0.0000 'International Tables Vol C Tables 4.2.6.8 and 6.1.1.4'
N N 0.0061 0.0033 'International Tables Vol C Tables 4.2.6.8 and 6.1.1.4'
Cl Cl 0.1484 0.1585 'International Tables Vol C Tables 4.2.6.8 and 6.1.1.4'
Ta Ta -0.7052 6.5227 'International Tables Vol C Tables 4.2.6.8 and 6.1.1.4'

loop_
_geom_angle_atom_site_label_1
_geom_angle_atom_site_label_2
_geom_angle_atom_site_label_3
_geom_angle
N21 Ta1 N1 114.89(8)
N21 Ta1 N2 84.47(8)
N1 Ta1 N2 60.40(7)
N21 Ta1 C12 106.71(8)
N1 Ta1 C12 137.19(8)
N2 Ta1 C12 136.18(7)
N21 Ta1 C11 141.15(8)
N1 Ta1 C11 103.33(8)
N2 Ta1 C11 122.33(7)
C12 Ta1 C11 34.45(8)
N21 Ta1 C10 143.47(8)
N1 Ta1 C10 92.26(8)
N2 Ta1 C10 88.92(7)
C12 Ta1 C10 56.67(8)
C11 Ta1 C10 33.86(8)
N21 Ta1 C13 91.22(8)
N1 Ta1 C13 147.31(8)
N2 Ta1 C13 106.03(7)
C12 Ta1 C13 33.96(8)
C11 Ta1 C13 56.52(8)
C10 Ta1 C13 56.29(8)
N21 Ta1 C14 109.71(8)
N1 Ta1 C14 114.86(8)
N2 Ta1 C14 80.18(7)
C12 Ta1 C14 56.05(8)
C11 Ta1 C14 56.05(7)
C10 Ta1 C14 33.85(8)
C13 Ta1 C14 33.46(8)
N21 Ta1 Cl1 90.37(7)
N1 Ta1 Cl1 87.04(5)
N2 Ta1 Cl1 140.34(5)
C12 Ta1 Cl1 82.89(6)
C11 Ta1 Cl1 84.68(6)
C10 Ta1 Cl1 116.25(6)
C13 Ta1 Cl1 113.38(6)
C14 Ta1 Cl1 137.62(5)
N21 Ta1 C1 97.24(8)
N1 Ta1 C1 30.59(7)
N2 Ta1 C1 30.32(7)
C12 Ta1 C1 151.43(7)
C11 Ta1 C1 120.19(8)
C10 Ta1 C1 94.78(7)
C13 Ta1 C1 132.89(7)
C14 Ta1 C1 101.53(7)
Cl1 Ta1 C1 112.81(5)
C1 N1 C3 121.08(19)
C1 N1 Ta1 94.24(13)
C3 N1 Ta1 142.48(15)
C1 N2 C6 124.53(18)
C1 N2 Ta1 92.79(13)
C6 N2 Ta1 135.19(15)
N2 C1 N1 110.81(19)
N2 C1 C2 125.6(2)
N1 C1 C2 123.5(2)
N2 C1 Ta1 56.89(11)
N1 C1 Ta1 55.18(11)
C2 C1 Ta1 167.91(17)
C1 C2 H2A 109.5
C1 C2 H2B 109.5
H2A C2 H2B 109.5
C1 C2 H2C 109.5
H2A C2 H2C 109.5
H2B C2 H2C 109.5
N1 C3 C5 110.4(2)
N1 C3 C4 111.3(2)
C5 C3 C4 111.8(2)
N1 C3 H3 107.7
C5 C3 H3 107.7
C4 C3 H3 107.7
C3 C4 H4A 109.5
C3 C4 H4B 109.5
H4A C4 H4B 109.5
C3 C4 H4C 109.5
H4A C4 H4C 109.5
H4B C4 H4C 109.5
C3 C5 H5A 109.5
C3 C5 H5B 109.5
H5A C5 H5B 109.5
C3 C5 H5C 109.5
H5A C5 H5C 109.5
H5B C5 H5C 109.5
N2 C6 C8 114.7(2)
N2 C6 C7 113.7(2)
C8 C6 C7 111.0(2)
N2 C6 H6 105.5
C8 C6 H6 105.5
C7 C6 H6 105.5
C6 C7 H7A 109.5
C6 C7 H7B 109.5
H7A C7 H7B 109.5
C6 C7 H7C 109.5
H7A C7 H7C 109.5
H7B C7 H7C 109.5
C6 C8 H8A 109.5
C6 C8 H8B 109.5
H8A C8 H8B 109.5
C6 C8 H8C 109.5
H8A C8 H8C 109.5
H8B C8 H8C 109.5
C11 C10 C14 107.7(2)
C11 C10 C15 127.3(2)
C14 C10 C15 124.9(2)
C11 C10 Ta1 72.77(12)
C14 C10 Ta1 73.68(12)
C15 C10 Ta1 121.61(17)
C10 C11 C12 107.7(2)
C10 C11 C16 127.1(2)
C12 C11 C16 124.7(2)
C10 C11 Ta1 73.37(12)
C12 C11 Ta1 72.09(12)
C16 C11 Ta1 126.52(17)
C13 C12 C11 108.1(2)
C13 C12 C17 126.1(2)
C11 C12 C17 125.1(2)
C13 C12 Ta1 74.60(12)
C11 C12 Ta1 73.46(12)
C17 C12 Ta1 125.21(16)
C14 C13 C12 107.6(2)
C14 C13 C18 125.2(2)
C12 C13 C18 127.1(2)
C14 C13 Ta1 73.28(12)
C12 C13 Ta1 71.44(12)
C18 C13 Ta1 124.18(16)
C13 C14 C10 108.9(2)
C13 C14 C19 125.3(2)
C10 C14 C19 125.2(2)
C13 C14 Ta1 73.26(12)
C10 C14 Ta1 72.47(12)
C19 C14 Ta1 127.67(15)
C10 C15 H15A 109.5
C10 C15 H15B 109.5
H15A C15 H15B 109.5
C10 C15 H15C 109.5
H15A C15 H15C 109.5
H15B C15 H15C 109.5
C11 C16 H16A 109.5
C11 C16 H16B 109.5
H16A C16 H16B 109.5
C11 C16 H16C 109.5
H16A C16 H16C 109.5
H16B C16 H16C 109.5
C12 C17 H17A 109.5
C12 C17 H17B 109.5
H17A C17 H17B 109.5
C12 C17 H17C 109.5
H17A C17 H17C 109.5
H17B C17 H17C 109.5
C13 C18 H18A 109.5
C13 C18 H18B 109.5
H18A C18 H18B 109.5
C13 C18 H18C 109.5
H18A C18 H18C 109.5
H18B C18 H18C 109.5
C14 C19 H19A 109.5
C14 C19 H19B 109.5
H19A C19 H19B 109.5
C14 C19 H19C 109.5
H19A C19 H19C 109.5
H19B C19 H19C 109.5
C22 N21 Ta1 147.82(19)
C22 N21 H21 104(3)
Ta1 N21 H21 108(3)
N21 C22 C25 109.7(2)
N21 C22 C23 110.7(2)
C25 C22 C23 109.0(3)
N21 C22 C24 108.7(2)
C25 C22 C24 109.3(3)
C23 C22 C24 109.4(2)
C22 C23 H23A 109.5
C22 C23 H23B 109.5
H23A C23 H23B 109.5
C22 C23 H23C 109.5
H23A C23 H23C 109.5
H23B C23 H23C 109.5
C22 C24 H24A 109.5
C22 C24 H24B 109.5
H24A C24 H24B 109.5
C22 C24 H24C 109.5
H24A C24 H24C 109.5
H24B C24 H24C 109.5
C22 C25 H25A 109.5
C22 C25 H25B 109.5
H25A C25 H25B 109.5
C22 C25 H25C 109.5
H25A C25 H25C 109.5
H25B C25 H25C 109.5

loop_
_geom_bond_atom_site_label_1
_geom_bond_atom_site_label_2
_geom_bond_distance
Ta1 N21 1.960(2)
Ta1 N1 2.1644(18)
Ta1 N2 2.2050(17)
Ta1 C12 2.411(2)
Ta1 C11 2.429(2)
Ta1 C10 2.437(2)
Ta1 C13 2.452(2)
Ta1 C14 2.453(2)
Ta1 Cl1 2.4532(6)
Ta1 C1 2.629(2)
N1 C1 1.341(3)
N1 C3 1.475(3)
N2 C1 1.329(3)
N2 C6 1.474(3)
C1 C2 1.506(3)
C2 H2A 0.9800
C2 H2B 0.9800
C2 H2C 0.9800
C3 C5 1.517(4)
C3 C4 1.525(4)
C3 H3 1.0000
C4 H4A 0.9800
C4 H4B 0.9800
C4 H4C 0.9800
C5 H5A 0.9800
C5 H5B 0.9800
C5 H5C 0.9800
C6 C8 1.532(3)
C6 C7 1.533(3)
C6 H6 1.0000
C7 H7A 0.9800
C7 H7B 0.9800
C7 H7C 0.9800
C8 H8A 0.9800
C8 H8B 0.9800
C8 H8C 0.9800
C10 C11 1.417(3)
C10 C14 1.423(3)
C10 C15 1.504(3)
C11 C12 1.433(3)
C11 C16 1.503(3)
C12 C13 1.421(3)
C12 C17 1.505(3)
C13 C14 1.412(3)
C13 C18 1.498(3)
C14 C19 1.502(3)
C15 H15A 0.9800
C15 H15B 0.9800
C15 H15C 0.9800
C16 H16A 0.9800
C16 H16B 0.9800
C16 H16C 0.9800
C17 H17A 0.9800
C17 H17B 0.9800
C17 H17C 0.9800
C18 H18A 0.9800
C18 H18B 0.9800
C18 H18C 0.9800
C19 H19A 0.9800
C19 H19B 0.9800
C19 H19C 0.9800
N21 C22 1.473(3)
N21 H21 0.85(4)
C22 C25 1.516(4)
C22 C23 1.520(4)
C22 C24 1.527(4)
C23 H23A 0.9800
C23 H23B 0.9800
C23 H23C 0.9800
C24 H24A 0.9800
C24 H24B 0.9800
C24 H24C 0.9800
C25 H25A 0.9800
C25 H25B 0.9800
C25 H25C 0.9800

loop_
_geom_torsion_atom_site_label_1
_geom_torsion_atom_site_label_2
_geom_torsion_atom_site_label_3
_geom_torsion_atom_site_label_4
_geom_torsion
N21 Ta1 N1 C1 59.21(16)
N2 Ta1 N1 C1 -8.10(12)
C12 Ta1 N1 C1 -135.53(14)
C11 Ta1 N1 C1 -127.93(13)
C10 Ta1 N1 C1 -95.58(14)
C13 Ta1 N1 C1 -80.81(19)
C14 Ta1 N1 C1 -69.45(15)
Cl1 Ta1 N1 C1 148.25(13)
N21 Ta1 N1 C3 -101.9(3)
N2 Ta1 N1 C3 -169.3(3)
C12 Ta1 N1 C3 63.3(3)
C11 Ta1 N1 C3 70.9(3)
C10 Ta1 N1 C3 103.3(3)
C13 Ta1 N1 C3 118.0(3)
C14 Ta1 N1 C3 129.4(3)
Cl1 Ta1 N1 C3 -12.9(3)
C1 Ta1 N1 C3 -161.2(3)
N21 Ta1 N2 C1 -114.61(14)
N1 Ta1 N2 C1 8.16(12)
C12 Ta1 N2 C1 136.95(14)
C11 Ta1 N2 C1 95.54(14)
C10 Ta1 N2 C1 101.37(14)
C13 Ta1 N2 C1 155.71(13)
C14 Ta1 N2 C1 134.25(14)
Cl1 Ta1 N2 C1 -30.73(16)
N21 Ta1 N2 C6 34.1(2)
N1 Ta1 N2 C6 156.8(2)
C12 Ta1 N2 C6 -74.4(2)
C11 Ta1 N2 C6 -115.8(2)
C10 Ta1 N2 C6 -109.9(2)
C13 Ta1 N2 C6 -55.6(2)
C14 Ta1 N2 C6 -77.1(2)
Cl1 Ta1 N2 C6 117.95(19)
C1 Ta1 N2 C6 148.7(3)
C6 N2 C1 N1 -165.9(2)
Ta1 N2 C1 N1 -12.30(18)
C6 N2 C1 C2 12.1(3)
Ta1 N2 C1 C2 165.7(2)
C6 N2 C1 Ta1 -153.6(2)
C3 N1 C1 N2 179.3(2)
Ta1 N1 C1 N2 12.56(19)
C3 N1 C1 C2 1.3(3)
Ta1 N1 C1 C2 -165.5(2)
C3 N1 C1 Ta1 166.7(2)
N21 Ta1 C1 N2 65.81(14)
N1 Ta1 C1 N2 -166.0(2)
C12 Ta1 C1 N2 -81.3(2)
C11 Ta1 C1 N2 -103.35(14)
C10 Ta1 C1 N2 -79.62(14)
C13 Ta1 C1 N2 -32.66(17)
C14 Ta1 C1 N2 -46.08(14)
Cl1 Ta1 C1 N2 159.28(11)
N21 Ta1 C1 N1 -128.23(14)
N2 Ta1 C1 N1 166.0(2)
C12 Ta1 C1 N1 84.7(2)
C11 Ta1 C1 N1 62.61(15)
C10 Ta1 C1 N1 86.34(14)
C13 Ta1 C1 N1 133.30(14)
C14 Ta1 C1 N1 119.88(14)
Cl1 Ta1 C1 N1 -34.76(14)
N21 Ta1 C1 C2 -40.3(8)
N1 Ta1 C1 C2 87.9(8)
N2 Ta1 C1 C2 -106.1(8)
C12 Ta1 C1 C2 172.6(8)
C11 Ta1 C1 C2 150.6(8)
C10 Ta1 C1 C2 174.3(8)
C13 Ta1 C1 C2 -138.8(8)
C14 Ta1 C1 C2 -152.2(8)
Cl1 Ta1 C1 C2 53.2(8)
C1 N1 C3 C5 148.5(2)
Ta1 N1 C3 C5 -53.6(4)
C1 N1 C3 C4 -86.8(3)
Ta1 N1 C3 C4 71.1(3)
C1 N2 C6 C8 54.1(3)
Ta1 N2 C6 C8 -86.8(3)
C1 N2 C6 C7 -75.0(3)
Ta1 N2 C6 C7 144.07(19)
N21 Ta1 C10 C11 109.65(17)
N1 Ta1 C10 C11 -110.82(14)
N2 Ta1 C10 C11 -171.14(15)
C12 Ta1 C10 C11 37.70(14)
C13 Ta1 C10 C11 78.70(15)
C14 Ta1 C10 C11 115.0(2)
Cl1 Ta1 C10 C11 -23.00(16)
C1 Ta1 C10 C11 -141.36(14)
N21 Ta1 C10 C14 -5.4(2)
N1 Ta1 C10 C14 134.17(14)
N2 Ta1 C10 C14 73.85(14)
C12 Ta1 C10 C14 -77.32(15)
C11 Ta1 C10 C14 -115.0(2)
C13 Ta1 C10 C14 -36.31(13)
Cl1 Ta1 C10 C14 -138.02(12)
C1 Ta1 C10 C14 103.62(14)
N21 Ta1 C10 C15 -126.6(2)
N1 Ta1 C10 C15 12.9(2)
N2 Ta1 C10 C15 -47.4(2)
C12 Ta1 C10 C15 161.4(2)
C11 Ta1 C10 C15 123.7(3)
C13 Ta1 C10 C15 -157.6(2)
C14 Ta1 C10 C15 -121.3(3)
Cl1 Ta1 C10 C15 100.69(19)
C1 Ta1 C10 C15 -17.7(2)
C14 C10 C11 C12 1.5(2)
C15 C10 C11 C12 178.6(2)
Ta1 C10 C11 C12 -64.41(15)
C14 C10 C11 C16 -170.5(2)
C15 C10 C11 C16 6.6(4)
Ta1 C10 C11 C16 123.6(2)
C14 C10 C11 Ta1 65.92(15)
C15 C10 C11 Ta1 -117.0(2)
N21 Ta1 C11 C10 -116.65(17)
N1 Ta1 C11 C10 73.71(15)
N2 Ta1 C11 C10 10.50(17)
C12 Ta1 C11 C10 -115.4(2)
C13 Ta1 C11 C10 -77.97(15)
C14 Ta1 C11 C10 -37.48(14)
Cl1 Ta1 C11 C10 159.39(14)
C1 Ta1 C11 C10 46.04(16)
N21 Ta1 C11 C12 -1.2(2)
N1 Ta1 C11 C12 -170.86(13)
N2 Ta1 C11 C12 125.93(13)
C10 Ta1 C11 C12 115.4(2)
C13 Ta1 C11 C12 37.46(13)
C14 Ta1 C11 C12 77.95(14)
Cl1 Ta1 C11 C12 -85.18(12)
C1 Ta1 C11 C12 161.47(12)
N21 Ta1 C11 C16 119.1(2)
N1 Ta1 C11 C16 -50.5(2)
N2 Ta1 C11 C16 -113.7(2)
C12 Ta1 C11 C16 120.3(3)
C10 Ta1 C11 C16 -124.3(3)
C13 Ta1 C11 C16 157.8(3)
C14 Ta1 C11 C16 -161.7(3)
Cl1 Ta1 C11 C16 35.1(2)
C1 Ta1 C11 C16 -78.2(2)
C10 C11 C12 C13 -1.9(2)
C16 C11 C12 C13 170.4(2)
Ta1 C11 C12 C13 -67.12(15)
C10 C11 C12 C17 -173.0(2)
C16 C11 C12 C17 -0.7(4)
Ta1 C11 C12 C17 121.8(2)
C10 C11 C12 Ta1 65.26(15)
C16 C11 C12 Ta1 -122.5(2)
N21 Ta1 C12 C13 -66.05(15)
N1 Ta1 C12 C13 127.89(14)
N2 Ta1 C12 C13 33.59(19)
C11 Ta1 C12 C13 114.75(19)
C10 Ta1 C12 C13 77.73(15)
C14 Ta1 C12 C13 36.80(13)
Cl1 Ta1 C12 C13 -154.29(14)
C1 Ta1 C12 C13 79.7(2)
N21 Ta1 C12 C11 179.20(13)
N1 Ta1 C12 C11 13.14(18)
N2 Ta1 C12 C11 -81.16(16)
C10 Ta1 C12 C11 -37.03(13)
C13 Ta1 C12 C11 -114.75(19)
C14 Ta1 C12 C11 -77.95(14)
Cl1 Ta1 C12 C11 90.95(13)
C1 Ta1 C12 C11 -35.1(2)
N21 Ta1 C12 C17 57.6(2)
N1 Ta1 C12 C17 -108.5(2)
N2 Ta1 C12 C17 157.21(19)
C11 Ta1 C12 C17 -121.6(3)
C10 Ta1 C12 C17 -158.7(3)
C13 Ta1 C12 C17 123.6(3)
C14 Ta1 C12 C17 160.4(3)
Cl1 Ta1 C12 C17 -30.7(2)
C1 Ta1 C12 C17 -156.68(19)
C11 C12 C13 C14 1.5(2)
C17 C12 C13 C14 172.5(2)
Ta1 C12 C13 C14 -64.87(15)
C11 C12 C13 C18 -174.4(2)
C17 C12 C13 C18 -3.4(4)
Ta1 C12 C13 C18 119.3(2)
C11 C12 C13 Ta1 66.36(15)
C17 C12 C13 Ta1 -122.6(2)
N21 Ta1 C13 C14 -125.43(14)
N1 Ta1 C13 C14 18.9(2)
N2 Ta1 C13 C14 -40.83(14)
C12 Ta1 C13 C14 115.7(2)
C11 Ta1 C13 C14 77.66(15)
C10 Ta1 C13 C14 36.74(13)
Cl1 Ta1 C13 C14 143.64(12)
C1 Ta1 C13 C14 -24.36(18)
N21 Ta1 C13 C12 118.89(15)
N1 Ta1 C13 C12 -96.76(18)
N2 Ta1 C13 C12 -156.51(13)
C11 Ta1 C13 C12 -38.02(14)
C10 Ta1 C13 C12 -78.94(15)
C14 Ta1 C13 C12 -115.7(2)
Cl1 Ta1 C13 C12 27.96(15)
C1 Ta1 C13 C12 -140.04(14)
N21 Ta1 C13 C18 -3.8(2)
N1 Ta1 C13 C18 140.54(19)
N2 Ta1 C13 C18 80.8(2)
C12 Ta1 C13 C18 -122.7(3)
C11 Ta1 C13 C18 -160.7(2)
C10 Ta1 C13 C18 158.4(2)
C14 Ta1 C13 C18 121.6(3)
Cl1 Ta1 C13 C18 -94.7(2)
C1 Ta1 C13 C18 97.3(2)
C12 C13 C14 C10 -0.6(2)
C18 C13 C14 C10 175.4(2)
Ta1 C13 C14 C10 -64.21(15)
C12 C13 C14 C19 -171.7(2)
C18 C13 C14 C19 4.3(4)
Ta1 C13 C14 C19 124.7(2)
C12 C13 C14 Ta1 63.66(15)
C18 C13 C14 Ta1 -120.4(2)
C11 C10 C14 C13 -0.6(2)
C15 C10 C14 C13 -177.8(2)
Ta1 C10 C14 C13 64.72(15)
C11 C10 C14 C19 170.5(2)
C15 C10 C14 C19 -6.7(4)
Ta1 C10 C14 C19 -124.2(2)
C11 C10 C14 Ta1 -65.32(15)
C15 C10 C14 Ta1 117.5(2)
N21 Ta1 C14 C13 59.93(15)
N1 Ta1 C14 C13 -168.87(13)
N2 Ta1 C14 C13 140.38(14)
C12 Ta1 C14 C13 -37.37(13)
C11 Ta1 C14 C13 -79.20(15)
C10 Ta1 C14 C13 -116.69(19)
Cl1 Ta1 C14 C13 -53.82(17)
C1 Ta1 C14 C13 162.03(13)
N21 Ta1 C14 C10 176.61(13)
N1 Ta1 C14 C10 -52.18(15)
N2 Ta1 C14 C10 -102.94(14)
C12 Ta1 C14 C10 79.32(15)
C11 Ta1 C14 C10 37.49(13)
C13 Ta1 C14 C10 116.69(19)
Cl1 Ta1 C14 C10 62.86(16)
C1 Ta1 C14 C10 -81.28(14)
N21 Ta1 C14 C19 -62.0(2)
N1 Ta1 C14 C19 69.2(2)
N2 Ta1 C14 C19 18.4(2)
C12 Ta1 C14 C19 -159.3(3)
C11 Ta1 C14 C19 158.9(3)
C10 Ta1 C14 C19 121.4(3)
C13 Ta1 C14 C19 -122.0(3)
Cl1 Ta1 C14 C19 -175.77(18)
C1 Ta1 C14 C19 40.1(2)
N1 Ta1 N21 C22 102.4(3)
N2 Ta1 N21 C22 156.1(3)
C12 Ta1 N21 C22 -67.2(3)
C11 Ta1 N21 C22 -66.5(3)
C10 Ta1 N21 C22 -123.3(3)
C13 Ta1 N21 C22 -97.9(3)
C14 Ta1 N21 C22 -126.4(3)
Cl1 Ta1 N21 C22 15.5(3)
C1 Ta1 N21 C22 128.5(3)
Ta1 N21 C22 C25 166.1(3)
Ta1 N21 C22 C23 45.7(4)
Ta1 N21 C22 C24 -74.4(4)
